data_4122916
loop_
_publ_author_name
'Han, Ying-Feng'
'Zhang, Long'
'Weng, Lin-Hong'
'Jin, Guo-Xin'

_publ_section_title
;
 H2-Initiated Reversible Switching between Two-Dimensional Metallacycles
 and Three-Dimensional Cylinders.
;
_journal_issue 41
_journal_name_full 'Journal of the American Chemical Society'
_journal_page_first 14608
_journal_paper_doi 10.1021/ja508543y
_journal_volume 136
_journal_year 2014
_chemical_formula_sum 'C76 H90 F12 Ir2 N8 O16 S8'
_chemical_formula_weight 2240.43
_chemical_name_systematic
; 
 ? 
;
_space_group_crystal_system monoclinic
_space_group_IT_number 14
_space_group_name_Hall '-P 2yn'
_space_group_name_H-M_alt 'P 1 21/n 1'
_symmetry_space_group_name_Hall '-P 2yn'
_symmetry_space_group_name_H-M 'P 1 21/n 1'
_atom_sites_solution_hydrogens geom
_audit_creation_method SHELXL-2013
_cell_angle_alpha 90
_cell_angle_beta 99.5550(10)
_cell_angle_gamma 90
_cell_formula_units_Z 2
_cell_length_a 12.3964(9)
_cell_length_b 21.3342(16)
_cell_length_c 16.4768(12)
_cell_measurement_reflns_used 7329
_cell_measurement_temperature 173(2)
_cell_measurement_theta_max 26.00
_cell_measurement_theta_min 2.28
_cell_volume 4297.1(5)
_computing_cell_refinement 'Bruker SAINT'
_computing_data_collection 'Bruker APEX2'
_computing_data_reduction 'Bruker SAINT'
_computing_molecular_graphics 'Bruker SHELXTL'
_computing_publication_material 'Bruker SHELXTL'
_computing_structure_refinement 'SHELXL-2013 (Sheldrick, 2013)'
_computing_structure_solution 'SHELXS-97 (Sheldrick, 2008)'
_diffrn_ambient_temperature 173(2)
_diffrn_measured_fraction_theta_full 0.994
_diffrn_measured_fraction_theta_max 0.995
_diffrn_measurement_device_type 'Bruker APEX-II CCD'
_diffrn_measurement_method '\f and \w scans'
_diffrn_radiation_type MoK\a
_diffrn_radiation_wavelength 0.71073
_diffrn_reflns_av_R_equivalents 0.0425
_diffrn_reflns_av_unetI/netI 0.0503
_diffrn_reflns_Laue_measured_fraction_full 0.994
_diffrn_reflns_Laue_measured_fraction_max 0.995
_diffrn_reflns_limit_h_max 16
_diffrn_reflns_limit_h_min -10
_diffrn_reflns_limit_k_max 27
_diffrn_reflns_limit_k_min -28
_diffrn_reflns_limit_l_max 21
_diffrn_reflns_limit_l_min -21
_diffrn_reflns_number 32345
_diffrn_reflns_point_group_measured_fraction_full 0.994
_diffrn_reflns_point_group_measured_fraction_max 0.995
_diffrn_reflns_theta_full 25.242
_diffrn_reflns_theta_max 27.896
_diffrn_reflns_theta_min 1.909
_exptl_absorpt_coefficient_mu 3.383
_exptl_absorpt_correction_T_max 0.746
_exptl_absorpt_correction_T_min 0.606
_exptl_absorpt_correction_type multi-scan
_exptl_absorpt_process_details sadabs
_exptl_crystal_colour red
_exptl_crystal_density_diffrn 1.732
_exptl_crystal_description block
_exptl_crystal_F_000 2240
_exptl_crystal_size_max 0.050
_exptl_crystal_size_mid 0.040
_exptl_crystal_size_min 0.040
_platon_squeeze_details
; 
 In asymmetric unit of this data, there were two disordered
 methanol molecules which could not be restrained properly.
 Therefore, SQUEEZE algorithm was used to omit it. 
;
_refine_diff_density_max 1.552
_refine_diff_density_min -0.943
_refine_diff_density_rms 0.118
_refine_ls_extinction_method none
_refine_ls_goodness_of_fit_ref 1.028
_refine_ls_hydrogen_treatment constr
_refine_ls_matrix_type full
_refine_ls_number_parameters 576
_refine_ls_number_reflns 10226
_refine_ls_number_restraints 63
_refine_ls_restrained_S_all 1.028
_refine_ls_R_factor_all 0.0520
_refine_ls_R_factor_gt 0.0356
_refine_ls_shift/su_max 0.007
_refine_ls_shift/su_mean 0.000
_refine_ls_structure_factor_coef Fsqd
_refine_ls_weighting_details
; 
 w=1/[\s^2^(Fo^2^)+(0.0519P)^2^] 
 where P=(Fo^2^+2Fc^2^)/3 
;
_refine_ls_weighting_scheme calc
_refine_ls_wR_factor_gt 0.0907
_refine_ls_wR_factor_ref 0.0964
_reflns_Friedel_coverage 0.000
_reflns_number_gt 7701
_reflns_number_total 10226
_reflns_threshold_expression 'I > 2\s(I)'
_cod_data_source_file ja508543y_si_001.cif
_cod_data_source_block 6(OTf)4
_cod_database_code 4122916
_shelx_space_group_comment
; 
The symmetry employed for this shelxl refinement is uniquely defined 
by the following loop, which should always be used as a source of 
symmetry information in preference to the above space-group names. 
They are only intended as comments. 
;
_shelx_estimated_absorpt_t_min 0.849
_shelx_estimated_absorpt_t_max 0.877
_shelxl_version_number 2013-2

loop_
_space_group_symop_operation_xyz
'x, y, z'
'-x+1/2, y+1/2, -z+1/2'
'-x, -y, -z'
'x-1/2, -y-1/2, z-1/2'

loop_
_atom_site_label
_atom_site_type_symbol
_atom_site_fract_x
_atom_site_fract_y
_atom_site_fract_z
_atom_site_U_iso_or_equiv
_atom_site_adp_type
_atom_site_occupancy
_atom_site_site_symmetry_order
_atom_site_calc_flag
_atom_site_refinement_flags_posn
_atom_site_refinement_flags_adp
_atom_site_refinement_flags_occupancy
_atom_site_disorder_assembly
_atom_site_disorder_group
Ir1 Ir 0.70645(2) 0.12830(2) 0.70211(2) 0.02369(6) Uani 1 1 d . . . . .
N1 N 1.0458(3) 0.16468(17) 0.7871(2) 0.0298(8) Uani 1 1 d . . . . .
N2 N 1.0089(3) 0.13930(19) 0.6581(2) 0.0352(9) Uani 1 1 d . . . . .
N3 N 1.2505(3) 0.05840(15) 1.2200(2) 0.0244(7) Uani 1 1 d . . . . .
N4 N 1.2350(3) 0.05842(16) 1.3486(2) 0.0300(8) Uani 1 1 d . . . . .
S1 S 0.84183(10) 0.20388(5) 0.71296(8) 0.0374(3) Uani 1 1 d . . . . .
S2 S 1.16366(9) -0.05111(5) 1.27099(7) 0.0287(2) Uani 1 1 d . . . . .
S4 S 0.81520(14) 0.05177(8) 0.36919(9) 0.0598(4) Uani 1 1 d . . . . .
O4 O 0.8878(4) 0.0098(2) 0.4201(3) 0.0805(15) Uani 1 1 d . . . . .
O5 O 0.7605(4) 0.0962(3) 0.4099(3) 0.0915(16) Uani 1 1 d . . . . .
O6 O 0.7448(4) 0.0226(3) 0.3012(3) 0.0892(16) Uani 1 1 d . . . . .
F4 F 0.9742(3) 0.12992(18) 0.3735(3) 0.0799(12) Uani 1 1 d . . . . .
F5 F 0.9648(4) 0.0616(2) 0.2786(2) 0.0963(14) Uani 1 1 d . . . . .
F6 F 0.8557(4) 0.1372(3) 0.2663(3) 0.1178(19) Uani 1 1 d . . . . .
C1 C 0.9683(4) 0.1684(2) 0.7192(3) 0.0304(10) Uani 1 1 d . . . . .
C2 C 1.1104(4) 0.1155(3) 0.6877(3) 0.0426(12) Uani 1 1 d . . . . .
H2 H 1.1558 0.0920 0.6578 0.051 Uiso 1 1 calc R U . . .
C3 C 1.1335(4) 0.1321(2) 0.7683(3) 0.0424(12) Uani 1 1 d . . . . .
H3 H 1.1990 0.1228 0.8051 0.051 Uiso 1 1 calc R U . . .
C4 C 1.0412(4) 0.1966(2) 0.8653(2) 0.0349(11) Uani 1 1 d . . . . .
H4A H 0.9638 0.2046 0.8702 0.042 Uiso 1 1 calc R U . . .
H4B H 1.0787 0.2376 0.8657 0.042 Uiso 1 1 calc R U . . .
C5 C 1.0951(4) 0.1578(2) 0.9387(3) 0.0302(10) Uani 1 1 d . . . . .
C6 C 1.0320(4) 0.11881(18) 0.9798(2) 0.0263(9) Uani 1 1 d . . . . .
C7 C 0.9161(4) 0.1154(2) 0.9589(3) 0.0358(11) Uani 1 1 d . . . . .
H7 H 0.8801 0.1382 0.9126 0.043 Uiso 1 1 calc R U . . .
C8 C 0.8542(4) 0.0793(2) 1.0048(3) 0.0383(11) Uani 1 1 d . . . . .
H8 H 0.7766 0.0789 0.9916 0.046 Uiso 1 1 calc R U . . .
C9 C 0.9085(4) 0.0436(2) 1.0710(3) 0.0347(10) Uani 1 1 d . . . . .
H9 H 0.8667 0.0184 1.1019 0.042 Uiso 1 1 calc R U . . .
C10 C 1.0170(4) 0.0442(2) 1.0913(2) 0.0276(9) Uani 1 1 d . . . . .
H10 H 1.0509 0.0191 1.1359 0.033 Uiso 1 1 calc R U . . .
C11 C 1.0833(4) 0.08144(18) 1.0482(2) 0.0249(9) Uani 1 1 d . . . . .
C12 C 1.1981(4) 0.08341(19) 1.0704(2) 0.0257(9) Uani 1 1 d . . . . .
C13 C 1.2608(4) 0.12533(18) 1.0319(2) 0.0253(8) Uani 1 1 d . . . . .
C14 C 1.3768(4) 0.1328(2) 1.0574(3) 0.0354(10) Uani 1 1 d . . . . .
H14 H 1.4134 0.1071 1.1005 0.042 Uiso 1 1 calc R U . . .
C15 C 1.4350(5) 0.1751(3) 1.0221(3) 0.0448(13) Uani 1 1 d . . . . .
H15 H 1.5113 0.1794 1.0410 0.054 Uiso 1 1 calc R U . . .
C16 C 1.3835(5) 0.2130(2) 0.9574(3) 0.0442(12) Uani 1 1 d . . . . .
H16 H 1.4252 0.2426 0.9327 0.053 Uiso 1 1 calc R U . . .
C17 C 1.2759(5) 0.2075(2) 0.9304(3) 0.0390(11) Uani 1 1 d . . . . .
H17 H 1.2430 0.2336 0.8864 0.047 Uiso 1 1 calc R U . . .
C18 C 1.2079(4) 0.16367(19) 0.9652(2) 0.0268(9) Uani 1 1 d . . . . .
C19 C 1.2534(4) 0.03781(19) 1.1349(2) 0.0265(9) Uani 1 1 d . . . . .
H19A H 1.2169 -0.0035 1.1259 0.032 Uiso 1 1 calc R U . . .
H19B H 1.3306 0.0324 1.1277 0.032 Uiso 1 1 calc R U . . .
C20 C 1.2219(3) 0.02295(19) 1.2799(2) 0.0241(8) Uani 1 1 d . . . . .
C21 C 1.2754(4) 0.1160(2) 1.3312(3) 0.0355(11) Uani 1 1 d . . . . .
H21 H 1.2934 0.1495 1.3690 0.043 Uiso 1 1 calc R U . . .
C22 C 1.2847(4) 0.11653(19) 1.2518(3) 0.0317(10) Uani 1 1 d . . . . .
H22 H 1.3101 0.1504 1.2226 0.038 Uiso 1 1 calc R U . . .
C23 C 0.9505(5) 0.1315(3) 0.5731(3) 0.0494(14) Uani 1 1 d . . . . .
H23A H 0.8716 0.1293 0.5734 0.074 Uiso 1 1 calc R U . . .
H23B H 0.9747 0.0928 0.5497 0.074 Uiso 1 1 calc R U . . .
H23C H 0.9663 0.1673 0.5397 0.074 Uiso 1 1 calc R U . . .
C24 C 1.2063(5) 0.0385(2) 1.4275(3) 0.0434(13) Uani 1 1 d . . . . .
H24A H 1.1342 0.0185 1.4180 0.065 Uiso 1 1 calc R U . . .
H24B H 1.2046 0.0751 1.4632 0.065 Uiso 1 1 calc R U . . .
H24C H 1.2611 0.0086 1.4541 0.065 Uiso 1 1 calc R U . . .
C25 C 0.5620(4) 0.1187(3) 0.6122(3) 0.0451(13) Uani 1 1 d . . . . .
C26 C 0.5456(4) 0.0838(2) 0.6826(3) 0.0380(11) Uani 1 1 d . . . . .
C27 C 0.5554(4) 0.1256(2) 0.7490(3) 0.0361(11) Uani 1 1 d . . . . .
C28 C 0.5728(4) 0.1883(2) 0.7195(3) 0.0344(10) Uani 1 1 d . . . . .
C29 C 0.5759(4) 0.1836(2) 0.6342(3) 0.0393(12) Uani 1 1 d . . . . .
C30 C 0.5563(6) 0.0939(4) 0.5263(4) 0.077(2) Uani 1 1 d . . . . .
H30A H 0.5736 0.0491 0.5285 0.115 Uiso 1 1 calc R U . . .
H30B H 0.6091 0.1163 0.4988 0.115 Uiso 1 1 calc R U . . .
H30C H 0.4824 0.1002 0.4955 0.115 Uiso 1 1 calc R U . . .
C31 C 0.5166(5) 0.0148(3) 0.6857(5) 0.071(2) Uani 1 1 d . . . . .
H31A H 0.5538 -0.0034 0.7375 0.106 Uiso 1 1 calc R U . . .
H31B H 0.5400 -0.0071 0.6393 0.106 Uiso 1 1 calc R U . . .
H31C H 0.4373 0.0103 0.6823 0.106 Uiso 1 1 calc R U . . .
C32 C 0.5457(5) 0.1121(3) 0.8382(4) 0.0677(19) Uani 1 1 d . . . . .
H32A H 0.4819 0.1342 0.8523 0.102 Uiso 1 1 calc R U . . .
H32B H 0.6119 0.1266 0.8743 0.102 Uiso 1 1 calc R U . . .
H32C H 0.5369 0.0669 0.8456 0.102 Uiso 1 1 calc R U . . .
C33 C 0.5808(6) 0.2474(3) 0.7683(4) 0.0673(19) Uani 1 1 d . . . . .
H33A H 0.6143 0.2802 0.7390 0.101 Uiso 1 1 calc R U . . .
H33B H 0.6259 0.2402 0.8222 0.101 Uiso 1 1 calc R U . . .
H33C H 0.5074 0.2608 0.7758 0.101 Uiso 1 1 calc R U . . .
C34 C 0.5917(5) 0.2347(3) 0.5758(4) 0.070(2) Uani 1 1 d . . . . .
H34A H 0.5213 0.2453 0.5421 0.105 Uiso 1 1 calc R U . . .
H34B H 0.6428 0.2208 0.5400 0.105 Uiso 1 1 calc R U . . .
H34C H 0.6216 0.2718 0.6068 0.105 Uiso 1 1 calc R U . . .
C36 C 0.9054(5) 0.0974(3) 0.3197(3) 0.0535(15) Uani 1 1 d . . . . .
S3 S 0.7361(3) 0.26494(17) 0.0011(2) 0.0429(7) Uani 0.722(6) 1 d D . P A 1
O1 O 0.8369(8) 0.2732(6) -0.0299(7) 0.070(3) Uani 0.722(6) 1 d . . P A 1
O2 O 0.6872(5) 0.2040(3) -0.0211(4) 0.0659(18) Uani 0.722(6) 1 d D . P A 1
O3 O 0.6610(9) 0.3147(4) -0.0101(7) 0.081(3) Uani 0.722(6) 1 d . U P A 1
C35 C 0.7798(10) 0.2547(6) 0.1109(7) 0.069(3) Uani 0.722(6) 1 d D . P A 1
F1 F 0.8244(5) 0.3114(4) 0.1401(4) 0.118(3) Uani 0.722(6) 1 d D U P A 1
F2 F 0.6937(6) 0.2465(4) 0.1476(4) 0.088(3) Uani 0.722(6) 1 d . U P A 1
F3 F 0.8582(9) 0.2130(7) 0.1300(6) 0.087(2) Uani 0.722(6) 1 d . U P A 1
S3' S 0.7566(9) 0.2821(5) 0.0164(7) 0.0429(7) Uani 0.278(6) 1 d D . P A 2
O1' O 0.796(2) 0.2520(14) -0.0478(16) 0.076(9) Uani 0.278(6) 1 d . U P A 2
O2' O 0.8088(14) 0.3374(6) 0.0440(10) 0.070(5) Uani 0.278(6) 1 d D U P A 2
O3' O 0.641(2) 0.2881(11) 0.0035(15) 0.062(6) Uani 0.278(6) 1 d . U P A 2
C35' C 0.772(2) 0.2345(12) 0.0971(16) 0.069(3) Uani 0.278(6) 1 d D . P A 2
F1' F 0.7199(10) 0.1797(4) 0.0898(7) 0.059(4) Uani 0.278(6) 1 d D U P A 2
F2' F 0.8782(18) 0.2159(19) 0.113(2) 0.087(2) Uani 0.278(6) 1 d D . P A 2
F3' F 0.7559(19) 0.2550(7) 0.1713(9) 0.078(7) Uani 0.278(6) 1 d D U P A 2

loop_
_atom_site_aniso_label
_atom_site_aniso_U_11
_atom_site_aniso_U_22
_atom_site_aniso_U_33
_atom_site_aniso_U_23
_atom_site_aniso_U_13
_atom_site_aniso_U_12
Ir1 0.02359(9) 0.02395(9) 0.02312(9) 0.00232(6) 0.00267(6) -0.00228(7)
N1 0.034(2) 0.034(2) 0.0208(17) 0.0058(14) 0.0039(15) 0.0041(16)
N2 0.032(2) 0.051(2) 0.0216(17) 0.0001(16) 0.0021(16) -0.0121(18)
N3 0.0233(19) 0.0236(17) 0.0244(17) 0.0008(13) -0.0015(14) 0.0004(14)
N4 0.041(2) 0.0284(19) 0.0208(17) 0.0013(14) 0.0052(16) 0.0045(16)
S1 0.0297(6) 0.0269(6) 0.0521(7) 0.0104(5) -0.0031(5) -0.0055(5)
S2 0.0267(6) 0.0260(5) 0.0325(5) 0.0053(4) 0.0026(5) -0.0015(4)
S4 0.0613(10) 0.0766(11) 0.0429(8) 0.0044(7) 0.0124(7) -0.0135(8)
O4 0.112(4) 0.072(3) 0.052(2) 0.025(2) -0.002(3) -0.002(3)
O5 0.057(3) 0.122(4) 0.104(4) 0.002(3) 0.039(3) 0.020(3)
O6 0.057(3) 0.116(4) 0.088(4) -0.006(3) -0.010(3) -0.026(3)
F4 0.071(3) 0.085(3) 0.078(3) 0.004(2) -0.006(2) -0.024(2)
F5 0.076(3) 0.153(4) 0.067(2) -0.015(3) 0.032(2) 0.003(3)
F6 0.099(4) 0.148(4) 0.103(3) 0.088(3) 0.006(3) -0.002(3)
C1 0.030(2) 0.033(2) 0.028(2) 0.0076(18) 0.0051(19) -0.0097(19)
C2 0.031(3) 0.066(3) 0.032(2) -0.007(2) 0.009(2) 0.001(2)
C3 0.037(3) 0.059(3) 0.029(2) -0.007(2) 0.000(2) 0.011(2)
C4 0.045(3) 0.038(3) 0.022(2) 0.0038(18) 0.008(2) 0.005(2)
C5 0.039(3) 0.027(2) 0.024(2) -0.0020(17) 0.0024(19) 0.0077(19)
C6 0.034(2) 0.024(2) 0.0199(18) -0.0051(15) 0.0012(17) 0.0040(18)
C7 0.041(3) 0.032(2) 0.031(2) -0.0086(18) -0.003(2) 0.008(2)
C8 0.029(3) 0.041(3) 0.043(3) -0.014(2) -0.002(2) 0.001(2)
C9 0.033(3) 0.041(3) 0.031(2) -0.0047(19) 0.010(2) -0.007(2)
C10 0.031(3) 0.031(2) 0.021(2) -0.0024(16) 0.0025(18) -0.0038(18)
C11 0.031(2) 0.023(2) 0.0203(19) -0.0063(15) 0.0016(17) 0.0000(17)
C12 0.034(2) 0.023(2) 0.0203(19) -0.0054(15) 0.0044(17) 0.0011(17)
C13 0.027(2) 0.028(2) 0.0207(18) -0.0016(16) 0.0025(16) -0.0010(18)
C14 0.025(2) 0.048(3) 0.032(2) -0.006(2) 0.0013(19) -0.004(2)
C15 0.041(3) 0.056(3) 0.038(3) -0.009(2) 0.010(2) -0.015(3)
C16 0.050(3) 0.045(3) 0.041(3) -0.004(2) 0.018(2) -0.013(2)
C17 0.053(3) 0.040(3) 0.026(2) -0.0011(19) 0.011(2) -0.005(2)
C18 0.036(3) 0.026(2) 0.0186(19) -0.0024(15) 0.0055(18) 0.0007(18)
C19 0.028(2) 0.024(2) 0.026(2) -0.0028(16) 0.0001(17) 0.0002(17)
C20 0.019(2) 0.030(2) 0.0223(19) 0.0018(16) 0.0000(16) 0.0017(16)
C21 0.049(3) 0.028(2) 0.029(2) -0.0046(18) 0.006(2) 0.002(2)
C22 0.045(3) 0.022(2) 0.028(2) -0.0011(16) 0.005(2) -0.0034(19)
C23 0.052(3) 0.072(4) 0.021(2) 0.007(2) -0.004(2) -0.016(3)
C24 0.062(4) 0.044(3) 0.025(2) 0.003(2) 0.010(2) 0.005(3)
C25 0.024(2) 0.073(4) 0.038(3) -0.017(3) 0.004(2) -0.001(2)
C26 0.021(2) 0.032(2) 0.062(3) -0.005(2) 0.011(2) -0.0036(19)
C27 0.030(2) 0.043(3) 0.038(2) 0.011(2) 0.012(2) 0.012(2)
C28 0.025(2) 0.030(2) 0.047(3) -0.010(2) 0.002(2) 0.0046(19)
C29 0.016(2) 0.046(3) 0.053(3) 0.021(2) -0.004(2) -0.002(2)
C30 0.065(5) 0.117(6) 0.045(3) -0.035(4) -0.004(3) 0.014(4)
C31 0.048(4) 0.034(3) 0.133(6) -0.008(3) 0.020(4) -0.012(3)
C32 0.056(4) 0.092(5) 0.062(4) 0.035(4) 0.031(3) 0.028(4)
C33 0.074(5) 0.043(3) 0.078(4) -0.022(3) -0.004(4) 0.015(3)
C34 0.035(3) 0.093(5) 0.080(4) 0.062(4) 0.002(3) 0.002(3)
C36 0.052(4) 0.065(4) 0.042(3) 0.017(3) 0.004(3) 0.003(3)
S3 0.0293(17) 0.054(2) 0.0452(17) 0.0205(14) 0.0052(12) 0.0055(12)
O1 0.041(5) 0.112(8) 0.060(6) 0.041(5) 0.018(4) 0.011(4)
O2 0.056(4) 0.075(4) 0.068(4) -0.019(3) 0.012(3) -0.018(3)
O3 0.063(6) 0.075(6) 0.106(7) 0.037(5) 0.018(5) 0.037(5)
C35 0.040(4) 0.128(10) 0.038(5) -0.010(6) 0.002(4) -0.005(6)
F1 0.061(4) 0.164(7) 0.125(6) -0.090(6) 0.005(4) -0.021(4)
F2 0.088(5) 0.139(6) 0.045(4) -0.010(4) 0.032(4) -0.024(5)
F3 0.098(5) 0.104(4) 0.051(6) 0.040(4) -0.014(3) -0.005(4)
S3' 0.0293(17) 0.054(2) 0.0452(17) 0.0205(14) 0.0052(12) 0.0055(12)
O1' 0.088(19) 0.11(2) 0.035(10) 0.015(11) 0.024(13) 0.073(16)
O2' 0.094(13) 0.034(8) 0.081(11) 0.019(7) 0.013(9) -0.012(8)
O3' 0.045(11) 0.080(16) 0.062(10) 0.042(11) 0.010(8) 0.027(11)
C35' 0.040(4) 0.128(10) 0.038(5) -0.010(6) 0.002(4) -0.005(6)
F1' 0.066(7) 0.019(5) 0.094(7) 0.015(5) 0.017(6) -0.013(4)
F2' 0.098(5) 0.104(4) 0.051(6) 0.040(4) -0.014(3) -0.005(4)
F3' 0.15(2) 0.047(8) 0.034(8) -0.002(6) 0.006(10) 0.020(11)

loop_
_atom_type_symbol
_atom_type_description
_atom_type_scat_dispersion_real
_atom_type_scat_dispersion_imag
_atom_type_scat_source
C C 0.0033 0.0016 'International Tables Vol C Tables 4.2.6.8 and 6.1.1.4'
H H 0.0000 0.0000 'International Tables Vol C Tables 4.2.6.8 and 6.1.1.4'
N N 0.0061 0.0033 'International Tables Vol C Tables 4.2.6.8 and 6.1.1.4'
O O 0.0106 0.0060 'International Tables Vol C Tables 4.2.6.8 and 6.1.1.4'
F F 0.0171 0.0103 'International Tables Vol C Tables 4.2.6.8 and 6.1.1.4'
S S 0.1246 0.1234 'International Tables Vol C Tables 4.2.6.8 and 6.1.1.4'
Ir Ir -1.4442 7.9887 'International Tables Vol C Tables 4.2.6.8 and 6.1.1.4'

loop_
_geom_angle_atom_site_label_1
_geom_angle_atom_site_label_2
_geom_angle_atom_site_label_3
_geom_angle
_geom_angle_site_symmetry_1
_geom_angle_site_symmetry_3
C25 Ir1 C27 64.19(19) . .
C25 Ir1 C28 64.72(18) . .
C27 Ir1 C28 39.51(17) . .
C25 Ir1 C29 38.99(19) . .
C27 Ir1 C29 64.91(18) . .
C28 Ir1 C29 38.33(19) . .
C25 Ir1 C26 38.4(2) . .
C27 Ir1 C26 37.77(18) . .
C28 Ir1 C26 64.72(17) . .
C29 Ir1 C26 64.75(18) . .
C25 Ir1 S2 123.11(15) . 3_757
C27 Ir1 S2 122.62(12) . 3_757
C28 Ir1 S2 158.95(14) . 3_757
C29 Ir1 S2 159.07(15) . 3_757
C26 Ir1 S2 108.13(13) . 3_757
C25 Ir1 S1 129.36(16) . .
C27 Ir1 S1 131.10(14) . .
C28 Ir1 S1 98.06(13) . .
C29 Ir1 S1 97.52(13) . .
C26 Ir1 S1 161.37(13) . .
S2 Ir1 S1 90.49(4) 3_757 .
C1 N1 C3 109.0(4) . .
C1 N1 C4 125.0(4) . .
C3 N1 C4 125.6(4) . .
C1 N2 C2 109.8(4) . .
C1 N2 C23 125.1(4) . .
C2 N2 C23 125.1(4) . .
C20 N3 C22 109.2(3) . .
C20 N3 C19 125.7(3) . .
C22 N3 C19 124.9(3) . .
C20 N4 C21 108.9(4) . .
C20 N4 C24 124.7(4) . .
C21 N4 C24 126.4(4) . .
C1 S1 Ir1 109.81(15) . .
C20 S2 Ir1 111.64(14) . 3_757
O5 S4 O4 116.6(3) . .
O5 S4 O6 112.7(4) . .
O4 S4 O6 115.1(3) . .
O5 S4 C36 104.0(3) . .
O4 S4 C36 103.2(3) . .
O6 S4 C36 103.0(3) . .
N1 C1 N2 106.8(4) . .
N1 C1 S1 126.1(4) . .
N2 C1 S1 127.1(3) . .
C3 C2 N2 106.5(4) . .
C2 C3 N1 107.8(4) . .
N1 C4 C5 111.6(4) . .
C6 C5 C18 121.0(4) . .
C6 C5 C4 120.1(4) . .
C18 C5 C4 118.9(4) . .
C5 C6 C7 122.6(4) . .
C5 C6 C11 120.0(4) . .
C7 C6 C11 117.3(4) . .
C8 C7 C6 121.4(4) . .
C7 C8 C9 118.9(4) . .
C10 C9 C8 121.5(5) . .
C9 C10 C11 121.7(4) . .
C12 C11 C10 122.1(4) . .
C12 C11 C6 118.8(4) . .
C10 C11 C6 119.1(4) . .
C13 C12 C11 120.9(4) . .
C13 C12 C19 120.3(4) . .
C11 C12 C19 118.8(4) . .
C12 C13 C14 122.7(4) . .
C12 C13 C18 119.4(4) . .
C14 C13 C18 117.9(4) . .
C15 C14 C13 121.9(5) . .
C14 C15 C16 120.4(5) . .
C17 C16 C15 120.3(5) . .
C16 C17 C18 122.7(5) . .
C5 C18 C13 119.5(4) . .
C5 C18 C17 123.6(4) . .
C13 C18 C17 116.8(4) . .
N3 C19 C12 113.3(3) . .
N3 C20 N4 107.0(4) . .
N3 C20 S2 127.7(3) . .
N4 C20 S2 125.0(3) . .
C22 C21 N4 107.8(4) . .
C21 C22 N3 107.1(4) . .
C26 C25 C29 109.1(4) . .
C26 C25 C30 126.4(6) . .
C29 C25 C30 124.3(6) . .
C26 C25 Ir1 72.6(3) . .
C29 C25 Ir1 71.4(3) . .
C30 C25 Ir1 126.2(4) . .
C27 C26 C25 107.3(4) . .
C27 C26 C31 125.6(5) . .
C25 C26 C31 127.0(5) . .
C27 C26 Ir1 69.5(3) . .
C25 C26 Ir1 69.0(3) . .
C31 C26 Ir1 129.2(4) . .
C26 C27 C28 108.9(4) . .
C26 C27 C32 128.5(5) . .
C28 C27 C32 122.5(5) . .
C26 C27 Ir1 72.7(3) . .
C28 C27 Ir1 70.5(3) . .
C32 C27 Ir1 124.5(4) . .
C29 C28 C27 107.3(4) . .
C29 C28 C33 125.8(5) . .
C27 C28 C33 126.8(5) . .
C29 C28 Ir1 71.2(3) . .
C27 C28 Ir1 69.9(3) . .
C33 C28 Ir1 126.3(4) . .
C28 C29 C25 107.3(4) . .
C28 C29 C34 128.2(5) . .
C25 C29 C34 124.5(5) . .
C28 C29 Ir1 70.5(2) . .
C25 C29 Ir1 69.6(3) . .
C34 C29 Ir1 124.6(4) . .
F6 C36 F4 107.0(6) . .
F6 C36 F5 105.8(5) . .
F4 C36 F5 107.2(5) . .
F6 C36 S4 113.8(5) . .
F4 C36 S4 111.4(4) . .
F5 C36 S4 111.3(5) . .
O3 S3 O1 117.2(7) . .
O3 S3 O2 113.8(6) . .
O1 S3 O2 111.8(6) . .
O3 S3 C35 107.7(7) . .
O1 S3 C35 103.6(6) . .
O2 S3 C35 100.7(5) . .
F3 C35 F2 114.9(11) . .
F3 C35 F1 105.7(10) . .
F2 C35 F1 105.3(9) . .
F3 C35 S3 114.0(8) . .
F2 C35 S3 110.0(9) . .
F1 C35 S3 106.1(9) . .
O2' S3' O1' 116.1(17) . .
O2' S3' O3' 112.1(15) . .
O1' S3' O3' 113.5(18) . .
O2' S3' C35' 105.7(11) . .
O1' S3' C35' 108.5(17) . .
O3' S3' C35' 99.1(14) . .
F1' C35' F3' 102.7(18) . .
F1' C35' F2' 101.7(19) . .
F3' C35' F2' 101.9(19) . .
F1' C35' S3' 118.2(18) . .
F3' C35' S3' 121(2) . .
F2' C35' S3' 109(2) . .

loop_
_geom_bond_atom_site_label_1
_geom_bond_atom_site_label_2
_geom_bond_distance
_geom_bond_site_symmetry_2
Ir1 C25 2.136(5) .
Ir1 C27 2.142(5) .
Ir1 C28 2.150(4) .
Ir1 C29 2.159(4) .
Ir1 C26 2.183(5) .
Ir1 S2 2.2943(11) 3_757
Ir1 S1 2.3127(12) .
N1 C1 1.349(5) .
N1 C3 1.369(6) .
N1 C4 1.467(5) .
N2 C1 1.351(6) .
N2 C2 1.370(6) .
N2 C23 1.475(6) .
N3 C20 1.337(5) .
N3 C22 1.385(5) .
N3 C19 1.476(5) .
N4 C20 1.349(5) .
N4 C21 1.375(6) .
N4 C24 1.467(6) .
S1 C1 1.728(5) .
S2 C20 1.733(4) .
S2 Ir1 2.2943(11) 3_757
S4 O5 1.400(5) .
S4 O4 1.438(5) .
S4 O6 1.442(5) .
S4 C36 1.780(6) .
F4 C36 1.320(7) .
F5 C36 1.323(7) .
F6 C36 1.301(6) .
C2 C3 1.359(7) .
C4 C5 1.527(6) .
C5 C6 1.392(6) .
C5 C18 1.399(6) .
C6 C7 1.422(7) .
C6 C11 1.440(5) .
C7 C8 1.396(7) .
C8 C9 1.408(7) .
C9 C10 1.332(6) .
C10 C11 1.415(6) .
C11 C12 1.410(6) .
C12 C13 1.403(6) .
C12 C19 1.518(6) .
C13 C14 1.438(6) .
C13 C18 1.438(6) .
C14 C15 1.348(7) .
C15 C16 1.402(7) .
C16 C17 1.340(7) .
C17 C18 1.441(6) .
C21 C22 1.332(6) .
C25 C26 1.421(7) .
C25 C29 1.434(7) .
C25 C30 1.502(7) .
C26 C27 1.400(7) .
C26 C31 1.519(7) .
C27 C28 1.450(6) .
C27 C32 1.523(7) .
C28 C29 1.415(7) .
C28 C33 1.491(7) .
C29 C34 1.489(7) .
S3 O3 1.404(10) .
S3 O1 1.438(11) .
S3 O2 1.455(6) .
S3 C35 1.814(12) .
C35 F3 1.317(15) .
C35 F2 1.323(13) .
C35 F1 1.383(11) .
S3' O2' 1.387(13) .
S3' O1' 1.39(3) .
S3' O3' 1.42(3) .
S3' C35' 1.66(3) .
C35' F1' 1.34(2) .
C35' F3' 1.347(19) .
C35' F2' 1.35(2) .

loop_
_platon_squeeze_void_nr
_platon_squeeze_void_average_x
_platon_squeeze_void_average_y
_platon_squeeze_void_average_z
_platon_squeeze_void_volume
_platon_squeeze_void_count_electrons
1 0.000 0.500 0.500 258.5 79.7
2 0.500 0.000 1.000 258.5 80.7
